data_7123558
loop_
_publ_author_name
'Baskaran, Sundarababu'
'D V, Kirana'
'Das, Kanak Kanti'

_publ_section_title
;
 Silver Oxide Mediated Novel SET Oxidative Cyclization: Stereoselective
 Synthesis of 3-Azabicyclo[n.1.0]alkanes
;
_journal_name_full 'Chemical Communications'
_journal_paper_doi 10.1039/C9CC03647D
_journal_year 2019
_chemical_formula_moiety 'C19 H26 N2 O4 S'
_chemical_formula_sum 'C19 H26 N2 O4 S'
_chemical_formula_weight 378.48
_space_group_crystal_system monoclinic
_space_group_IT_number 14
_space_group_name_Hall '-P 2ybc'
_space_group_name_H-M_alt 'P 1 21/c 1'
_symmetry_space_group_name_Hall '-P 2ybc'
_symmetry_space_group_name_H-M 'P 1 21/c 1'
_atom_sites_solution_hydrogens geom
_audit_creation_method SHELXL-2014/7
_audit_update_record
;
2018-02-06 deposited with the CCDC.    2019-05-28 downloaded from the CCDC.
;
_cell_angle_alpha 90
_cell_angle_beta 114.2130(10)
_cell_angle_gamma 90
_cell_formula_units_Z 4
_cell_length_a 11.0612(3)
_cell_length_b 16.9769(5)
_cell_length_c 11.5356(3)
_cell_measurement_reflns_used 9812
_cell_measurement_temperature 296(2)
_cell_measurement_theta_max 72.24
_cell_measurement_theta_min 2.60
_cell_volume 1975.64(10)
_computing_cell_refinement 'APEX3/SAINT (Bruker, 2016)'
_computing_data_collection 'APEX3(Bruker, 2016)'
_computing_data_reduction 'SAINT/XPREP (Bruker, 2016)'
_computing_molecular_graphics 'ORTEP3 (Farrugia, 1997) and Mercury (Bruno et al., 2002)'
_computing_publication_material 'SHELXL-2014/7 (Sheldrick, 2014)'
_computing_structure_refinement 'SHELXL-2014/7 (Sheldrick, 2014)'
_computing_structure_solution 'SHELXT-2014/5 (Sheldrick, 2014)'
_diffrn_ambient_temperature 296(2)
_diffrn_measured_fraction_theta_full 0.995
_diffrn_measured_fraction_theta_max 0.993
_diffrn_measurement_device_type 'Bruker axs kappa apex3 CMOS Diffractometer'
_diffrn_measurement_method '\w and \f scan'
_diffrn_radiation_source 'micro-focus sealed tube'
_diffrn_radiation_type CuK\a
_diffrn_radiation_wavelength 1.54178
_diffrn_reflns_av_R_equivalents 0.0628
_diffrn_reflns_av_unetI/netI 0.0342
_diffrn_reflns_Laue_measured_fraction_full 0.995
_diffrn_reflns_Laue_measured_fraction_max 0.993
_diffrn_reflns_limit_h_max 13
_diffrn_reflns_limit_h_min -13
_diffrn_reflns_limit_k_max 20
_diffrn_reflns_limit_k_min -20
_diffrn_reflns_limit_l_max 14
_diffrn_reflns_limit_l_min -13
_diffrn_reflns_number 31952
_diffrn_reflns_point_group_measured_fraction_full 0.995
_diffrn_reflns_point_group_measured_fraction_max 0.993
_diffrn_reflns_theta_full 67.679
_diffrn_reflns_theta_max 72.401
_diffrn_reflns_theta_min 4.945
_exptl_absorpt_coefficient_mu 1.672
_exptl_absorpt_correction_T_max 0.7536
_exptl_absorpt_correction_T_min 0.5861
_exptl_absorpt_correction_type multi-scan
_exptl_absorpt_process_details 'SADABS (Bruker, 2016)'
_exptl_crystal_colour colourless
_exptl_crystal_density_diffrn 1.272
_exptl_crystal_description block
_exptl_crystal_F_000 808
_exptl_crystal_size_max 0.150
_exptl_crystal_size_mid 0.150
_exptl_crystal_size_min 0.100
_refine_diff_density_max 0.232
_refine_diff_density_min -0.330
_refine_diff_density_rms 0.041
_refine_ls_extinction_method none
_refine_ls_goodness_of_fit_ref 1.063
_refine_ls_hydrogen_treatment constr
_refine_ls_matrix_type full
_refine_ls_number_parameters 235
_refine_ls_number_reflns 3887
_refine_ls_number_restraints 0
_refine_ls_restrained_S_all 1.063
_refine_ls_R_factor_all 0.0529
_refine_ls_R_factor_gt 0.0439
_refine_ls_shift/su_max 0.001
_refine_ls_shift/su_mean 0.000
_refine_ls_structure_factor_coef Fsqd
_refine_ls_weighting_details 'w=1/[\s^2^(Fo^2^)+(0.0451P)^2^+0.9120P] where P=(Fo^2^+2Fc^2^)/3'
_refine_ls_weighting_scheme calc
_refine_ls_wR_factor_gt 0.1073
_refine_ls_wR_factor_ref 0.1132
_reflns_Friedel_coverage 0.000
_reflns_number_gt 3285
_reflns_number_total 3887
_reflns_threshold_expression 'I > 2\s(I)'
_cod_data_source_file c9cc03647d2.cif
_cod_data_source_block SB559
_cod_database_code 7123558
_shelx_shelxl_version_number 2014/7
_shelx_space_group_comment
;
The symmetry employed for this shelxl refinement is uniquely defined
by the following loop, which should always be used as a source of
symmetry information in preference to the above space-group names.
They are only intended as comments.
;
_shelx_estimated_absorpt_t_min 0.788
_shelx_estimated_absorpt_t_max 0.851

loop_
_space_group_symop_operation_xyz
'x, y, z'
'-x, y+1/2, -z+1/2'
'-x, -y, -z'
'x, -y-1/2, z-1/2'

loop_
_atom_site_label
_atom_site_type_symbol
_atom_site_fract_x
_atom_site_fract_y
_atom_site_fract_z
_atom_site_U_iso_or_equiv
_atom_site_adp_type
_atom_site_occupancy
_atom_site_site_symmetry_order
_atom_site_calc_flag
_atom_site_refinement_flags_posn
_atom_site_refinement_flags_adp
C1 C 0.0752(3) 0.4140(2) 0.6677(4) 0.1043(12) Uani 1 1 d . .
H1A H -0.0091 0.4256 0.6691 0.156 Uiso 1 1 calc R U
H1B H 0.1442 0.4391 0.7386 0.156 Uiso 1 1 calc R U
H1C H 0.0765 0.4333 0.5900 0.156 Uiso 1 1 calc R U
C2 C 0.0967(2) 0.32797(17) 0.6758(2) 0.0642(6) Uani 1 1 d . .
H2A H 0.0938 0.3084 0.7537 0.077 Uiso 1 1 calc R U
H2B H 0.0260 0.3027 0.6049 0.077 Uiso 1 1 calc R U
C3 C 0.22660(18) 0.29902(12) 0.56116(18) 0.0445(4) Uani 1 1 d . .
C4 C 0.36041(17) 0.28001(11) 0.56888(16) 0.0376(4) Uani 1 1 d . .
C5 C 0.48632(16) 0.28589(10) 0.68657(16) 0.0339(4) Uani 1 1 d . .
C6 C 0.5050(2) 0.16858(12) 0.5863(2) 0.0500(5) Uani 1 1 d . .
H6A H 0.4891 0.1185 0.6180 0.060 Uiso 1 1 calc R U
H6B H 0.5615 0.1600 0.5416 0.060 Uiso 1 1 calc R U
C7 C 0.3773(2) 0.20652(12) 0.50109(19) 0.0501(5) Uani 1 1 d . .
H7 H 0.2999 0.1729 0.4569 0.060 Uiso 1 1 calc R U
C8 C 0.3818(2) 0.28421(13) 0.44775(19) 0.0518(5) Uani 1 1 d . .
H8A H 0.3070 0.2995 0.3705 0.062 Uiso 1 1 calc R U
H8B H 0.4671 0.3029 0.4540 0.062 Uiso 1 1 calc R U
C9 C 0.70599(18) 0.21468(12) 0.78652(19) 0.0451(5) Uani 1 1 d . .
C10 C 0.7061(3) 0.2015(2) 0.9153(3) 0.0880(10) Uani 1 1 d . .
H10A H 0.7956 0.1948 0.9770 0.132 Uiso 1 1 calc R U
H10B H 0.6672 0.2463 0.9380 0.132 Uiso 1 1 calc R U
H10C H 0.6556 0.1552 0.9133 0.132 Uiso 1 1 calc R U
C11 C 0.7876(2) 0.28597(17) 0.7852(3) 0.0746(8) Uani 1 1 d . .
H11A H 0.7853 0.2926 0.7017 0.112 Uiso 1 1 calc R U
H11B H 0.7516 0.3320 0.8077 0.112 Uiso 1 1 calc R U
H11C H 0.8776 0.2785 0.8454 0.112 Uiso 1 1 calc R U
C12 C 0.7667(3) 0.14281(18) 0.7514(3) 0.0914(10) Uani 1 1 d . .
H12A H 0.7671 0.1506 0.6692 0.137 Uiso 1 1 calc R U
H12B H 0.8559 0.1357 0.8134 0.137 Uiso 1 1 calc R U
H12C H 0.7152 0.0969 0.7496 0.137 Uiso 1 1 calc R U
C13 C 0.60974(18) 0.48067(11) 0.78275(17) 0.0394(4) Uani 1 1 d . .
C14 C 0.6459(2) 0.49638(13) 0.6841(2) 0.0514(5) Uani 1 1 d . .
H14 H 0.5919 0.4801 0.6020 0.062 Uiso 1 1 calc R U
C15 C 0.7626(2) 0.53635(15) 0.7073(2) 0.0612(6) Uani 1 1 d . .
H15 H 0.7866 0.5466 0.6404 0.073 Uiso 1 1 calc R U
C16 C 0.8438(2) 0.56125(13) 0.8280(3) 0.0594(6) Uani 1 1 d . .
C17 C 0.8065(2) 0.54423(14) 0.9259(2) 0.0593(6) Uani 1 1 d . .
H17 H 0.8609 0.5602 1.0080 0.071 Uiso 1 1 calc R U
C18 C 0.6906(2) 0.50417(13) 0.90551(19) 0.0492(5) Uani 1 1 d . .
H18 H 0.6674 0.4932 0.9727 0.059 Uiso 1 1 calc R U
C19 C 0.9700(3) 0.60547(18) 0.8512(4) 0.0943(10) Uani 1 1 d . .
H19A H 1.0144 0.6183 0.9398 0.141 Uiso 1 1 calc R U
H19B H 1.0268 0.5732 0.8266 0.141 Uiso 1 1 calc R U
H19C H 0.9491 0.6531 0.8019 0.141 Uiso 1 1 calc R U
N1 N 0.52192(14) 0.33937(9) 0.77575(13) 0.0365(3) Uani 1 1 d . .
N2 N 0.56543(14) 0.22519(9) 0.69045(15) 0.0406(4) Uani 1 1 d . .
O1 O 0.37223(14) 0.44370(8) 0.62455(13) 0.0500(4) Uani 1 1 d . .
O2 O 0.42142(14) 0.44668(8) 0.85246(14) 0.0506(4) Uani 1 1 d . .
O3 O 0.13025(15) 0.30143(12) 0.46177(14) 0.0726(5) Uani 1 1 d . .
O4 O 0.22343(12) 0.30773(9) 0.67395(13) 0.0484(3) Uani 1 1 d . .
S1 S 0.46283(4) 0.42743(3) 0.75347(4) 0.03777(14) Uani 1 1 d . .

loop_
_atom_site_aniso_label
_atom_site_aniso_U_11
_atom_site_aniso_U_22
_atom_site_aniso_U_33
_atom_site_aniso_U_23
_atom_site_aniso_U_13
_atom_site_aniso_U_12
C1 0.0679(19) 0.096(2) 0.156(3) -0.015(2) 0.054(2) 0.0169(17)
C2 0.0324(10) 0.0972(19) 0.0638(14) -0.0025(13) 0.0204(10) 0.0041(11)
C3 0.0320(9) 0.0552(11) 0.0391(10) 0.0002(8) 0.0073(8) -0.0001(8)
C4 0.0320(9) 0.0437(10) 0.0328(9) -0.0031(7) 0.0089(7) -0.0017(7)
C5 0.0281(8) 0.0383(9) 0.0343(9) 0.0006(7) 0.0119(7) -0.0016(7)
C6 0.0488(11) 0.0413(10) 0.0524(12) -0.0103(9) 0.0130(9) 0.0013(9)
C7 0.0487(11) 0.0469(11) 0.0441(11) -0.0110(9) 0.0083(9) -0.0017(9)
C8 0.0543(12) 0.0628(13) 0.0378(10) -0.0023(9) 0.0183(9) 0.0053(10)
C9 0.0292(9) 0.0544(12) 0.0484(11) -0.0001(9) 0.0126(8) 0.0078(8)
C10 0.0590(15) 0.146(3) 0.0607(15) 0.0432(17) 0.0260(12) 0.0495(17)
C11 0.0339(11) 0.0884(19) 0.0885(19) 0.0070(15) 0.0118(11) -0.0076(11)
C12 0.0506(14) 0.089(2) 0.116(2) -0.0252(18) 0.0154(15) 0.0271(14)
C13 0.0405(9) 0.0352(9) 0.0389(9) -0.0011(7) 0.0126(8) 0.0028(7)
C14 0.0517(12) 0.0569(12) 0.0431(11) 0.0067(9) 0.0168(9) -0.0002(10)
C15 0.0592(13) 0.0631(14) 0.0662(15) 0.0205(11) 0.0306(12) 0.0009(11)
C16 0.0467(12) 0.0462(12) 0.0791(16) 0.0152(11) 0.0197(11) 0.0015(9)
C17 0.0492(12) 0.0533(13) 0.0587(13) -0.0077(10) 0.0050(10) -0.0066(10)
C18 0.0499(11) 0.0522(12) 0.0408(10) -0.0036(9) 0.0139(9) -0.0013(9)
C19 0.0565(16) 0.0776(19) 0.134(3) 0.0261(19) 0.0246(17) -0.0146(14)
N1 0.0326(7) 0.0395(8) 0.0329(7) -0.0021(6) 0.0087(6) 0.0020(6)
N2 0.0301(7) 0.0416(8) 0.0452(9) -0.0056(7) 0.0106(6) 0.0028(6)
O1 0.0437(7) 0.0502(8) 0.0425(7) 0.0046(6) 0.0038(6) 0.0061(6)
O2 0.0510(8) 0.0528(8) 0.0552(8) -0.0055(6) 0.0291(7) 0.0041(6)
O3 0.0359(8) 0.1208(15) 0.0451(9) -0.0017(9) 0.0002(6) 0.0060(9)
O4 0.0280(6) 0.0718(10) 0.0429(7) 0.0015(6) 0.0120(5) 0.0023(6)
S1 0.0354(2) 0.0392(2) 0.0358(2) -0.00139(17) 0.01173(18) 0.00338(17)

loop_
_atom_type_symbol
_atom_type_description
_atom_type_scat_dispersion_real
_atom_type_scat_dispersion_imag
_atom_type_scat_source
C C 0.0181 0.0091 'International Tables Vol C Tables 4.2.6.8 and 6.1.1.4'
H H 0.0000 0.0000 'International Tables Vol C Tables 4.2.6.8 and 6.1.1.4'
N N 0.0311 0.0180 'International Tables Vol C Tables 4.2.6.8 and 6.1.1.4'
O O 0.0492 0.0322 'International Tables Vol C Tables 4.2.6.8 and 6.1.1.4'
S S 0.3331 0.5567 'International Tables Vol C Tables 4.2.6.8 and 6.1.1.4'

loop_
_geom_angle_atom_site_label_1
_geom_angle_atom_site_label_2
_geom_angle_atom_site_label_3
_geom_angle
C2 C1 H1A 109.5
C2 C1 H1B 109.5
H1A C1 H1B 109.5
C2 C1 H1C 109.5
H1A C1 H1C 109.5
H1B C1 H1C 109.5
O4 C2 C1 111.4(2)
O4 C2 H2A 109.4
C1 C2 H2A 109.4
O4 C2 H2B 109.4
C1 C2 H2B 109.4
H2A C2 H2B 108.0
O3 C3 O4 124.19(18)
O3 C3 C4 122.48(19)
O4 C3 C4 113.18(15)
C3 C4 C5 125.08(16)
C3 C4 C8 117.74(16)
C5 C4 C8 113.28(16)
C3 C4 C7 118.50(16)
C5 C4 C7 104.81(15)
C8 C4 C7 57.70(13)
N1 C5 N2 121.76(15)
N1 C5 C4 128.94(16)
N2 C5 C4 109.30(15)
N2 C6 C7 104.24(15)
N2 C6 H6A 110.9
C7 C6 H6A 110.9
N2 C6 H6B 110.9
C7 C6 H6B 110.9
H6A C6 H6B 108.9
C8 C7 C6 118.56(19)
C8 C7 C4 60.72(13)
C6 C7 C4 107.28(16)
C8 C7 H7 118.6
C6 C7 H7 118.6
C4 C7 H7 118.6
C7 C8 C4 61.58(13)
C7 C8 H8A 117.6
C4 C8 H8A 117.6
C7 C8 H8B 117.6
C4 C8 H8B 117.6
H8A C8 H8B 114.7
C10 C9 N2 109.13(17)
C10 C9 C11 111.7(2)
N2 C9 C11 109.75(17)
C10 C9 C12 108.8(2)
N2 C9 C12 109.50(18)
C11 C9 C12 107.9(2)
C9 C10 H10A 109.5
C9 C10 H10B 109.5
H10A C10 H10B 109.5
C9 C10 H10C 109.5
H10A C10 H10C 109.5
H10B C10 H10C 109.5
C9 C11 H11A 109.5
C9 C11 H11B 109.5
H11A C11 H11B 109.5
C9 C11 H11C 109.5
H11A C11 H11C 109.5
H11B C11 H11C 109.5
C9 C12 H12A 109.5
C9 C12 H12B 109.5
H12A C12 H12B 109.5
C9 C12 H12C 109.5
H12A C12 H12C 109.5
H12B C12 H12C 109.5
C14 C13 C18 120.22(19)
C14 C13 S1 119.78(15)
C18 C13 S1 119.97(15)
C13 C14 C15 119.9(2)
C13 C14 H14 120.1
C15 C14 H14 120.1
C16 C15 C14 121.0(2)
C16 C15 H15 119.5
C14 C15 H15 119.5
C15 C16 C17 118.2(2)
C15 C16 C19 120.2(3)
C17 C16 C19 121.6(3)
C16 C17 C18 122.0(2)
C16 C17 H17 119.0
C18 C17 H17 119.0
C17 C18 C13 118.6(2)
C17 C18 H18 120.7
C13 C18 H18 120.7
C16 C19 H19A 109.5
C16 C19 H19B 109.5
H19A C19 H19B 109.5
C16 C19 H19C 109.5
H19A C19 H19C 109.5
H19B C19 H19C 109.5
C5 N1 S1 123.26(12)
C5 N2 C6 113.83(15)
C5 N2 C9 125.37(15)
C6 N2 C9 120.74(15)
C3 O4 C2 117.12(15)
O2 S1 O1 117.75(9)
O2 S1 N1 109.06(8)
O1 S1 N1 114.11(8)
O2 S1 C13 107.51(9)
O1 S1 C13 107.19(9)
N1 S1 C13 99.39(8)

loop_
_geom_bond_atom_site_label_1
_geom_bond_atom_site_label_2
_geom_bond_distance
C1 C2 1.477(4)
C1 H1A 0.9600
C1 H1B 0.9600
C1 H1C 0.9600
C2 O4 1.452(2)
C2 H2A 0.9700
C2 H2B 0.9700
C3 O3 1.204(2)
C3 O4 1.324(2)
C3 C4 1.481(3)
C4 C5 1.497(2)
C4 C8 1.511(3)
C4 C7 1.524(3)
C5 N1 1.306(2)
C5 N2 1.341(2)
C6 N2 1.468(2)
C6 C7 1.496(3)
C6 H6A 0.9700
C6 H6B 0.9700
C7 C8 1.465(3)
C7 H7 0.9800
C8 H8A 0.9700
C8 H8B 0.9700
C9 C10 1.502(3)
C9 N2 1.505(2)
C9 C11 1.514(3)
C9 C12 1.525(3)
C10 H10A 0.9600
C10 H10B 0.9600
C10 H10C 0.9600
C11 H11A 0.9600
C11 H11B 0.9600
C11 H11C 0.9600
C12 H12A 0.9600
C12 H12B 0.9600
C12 H12C 0.9600
C13 C14 1.379(3)
C13 C18 1.388(3)
C13 S1 1.7667(19)
C14 C15 1.384(3)
C14 H14 0.9300
C15 C16 1.378(4)
C15 H15 0.9300
C16 C17 1.382(3)
C16 C19 1.509(3)
C17 C18 1.383(3)
C17 H17 0.9300
C18 H18 0.9300
C19 H19A 0.9600
C19 H19B 0.9600
C19 H19C 0.9600
N1 S1 1.6094(15)
O1 S1 1.4386(13)
O2 S1 1.4316(14)

loop_
_geom_torsion_atom_site_label_1
_geom_torsion_atom_site_label_2
_geom_torsion_atom_site_label_3
_geom_torsion_atom_site_label_4
_geom_torsion
O3 C3 C4 C5 171.9(2)
O4 C3 C4 C5 -12.2(3)
O3 C3 C4 C8 15.7(3)
O4 C3 C4 C8 -168.44(17)
O3 C3 C4 C7 -50.6(3)
O4 C3 C4 C7 125.22(19)
C3 C4 C5 N1 -39.0(3)
C8 C4 C5 N1 118.1(2)
C7 C4 C5 N1 178.86(18)
C3 C4 C5 N2 141.19(18)
C8 C4 C5 N2 -61.7(2)
C7 C4 C5 N2 -0.9(2)
N2 C6 C7 C8 58.5(2)
N2 C6 C7 C4 -7.1(2)
C3 C4 C7 C8 106.5(2)
C5 C4 C7 C8 -108.44(17)
C3 C4 C7 C6 -139.99(19)
C5 C4 C7 C6 5.1(2)
C8 C4 C7 C6 113.6(2)
C6 C7 C8 C4 -94.73(19)
C3 C4 C8 C7 -107.79(19)
C5 C4 C8 C7 93.29(18)
C18 C13 C14 C15 -0.6(3)
S1 C13 C14 C15 -178.38(17)
C13 C14 C15 C16 -0.3(4)
C14 C15 C16 C17 0.9(4)
C14 C15 C16 C19 -179.4(2)
C15 C16 C17 C18 -0.7(4)
C19 C16 C17 C18 179.6(2)
C16 C17 C18 C13 -0.1(3)
C14 C13 C18 C17 0.8(3)
S1 C13 C18 C17 178.57(16)
N2 C5 N1 S1 155.57(14)
C4 C5 N1 S1 -24.2(3)
N1 C5 N2 C6 176.31(17)
C4 C5 N2 C6 -3.9(2)
N1 C5 N2 C9 -6.4(3)
C4 C5 N2 C9 173.38(16)
C7 C6 N2 C5 7.0(2)
C7 C6 N2 C9 -170.39(17)
C10 C9 N2 C5 66.5(3)
C11 C9 N2 C5 -56.2(3)
C12 C9 N2 C5 -174.5(2)
C10 C9 N2 C6 -116.4(2)
C11 C9 N2 C6 120.9(2)
C12 C9 N2 C6 2.6(3)
O3 C3 O4 C2 -5.4(3)
C4 C3 O4 C2 178.85(19)
C1 C2 O4 C3 -86.6(3)
C5 N1 S1 O2 130.78(15)
C5 N1 S1 O1 -3.19(18)
C5 N1 S1 C13 -116.91(15)
C14 C13 S1 O2 -156.87(16)
C18 C13 S1 O2 25.34(18)
C14 C13 S1 O1 -29.38(18)
C18 C13 S1 O1 152.83(16)
C14 C13 S1 N1 89.61(17)
C18 C13 S1 N1 -88.18(17)
